data_4329372
loop_
_publ_author_name
'Manolis J. Manos'
'Eleni J. Kyprianidou'
'Giannis S. Papaefstathiou'
'Anastasios J. Tasiopoulos'

_publ_section_title
;
 Insertion of Functional Groups into a Nd3+ Metal-Organic Framework via
 Single-Crystal-to-Single-Crystal Coordinating Solvent Exchange
;
_journal_name_full 'Inorganic Chemistry'
_journal_page_first 6308
_journal_page_last 6314
_journal_paper_doi 10.1021/ic3005085
_journal_volume 51
_journal_year 2012
_chemical_formula_moiety 'C19 H11 N3 Nd O7, C2 H N4, O'
_chemical_formula_sum 'C21 H12 N7 Nd O8'
_chemical_formula_weight 634.62
_chemical_name_systematic
; 
 ? 
;
_space_group_IT_number 15
_symmetry_cell_setting monoclinic
_symmetry_space_group_name_Hall '-C 2yc'
_symmetry_space_group_name_H-M 'C 1 2/c 1'
_atom_sites_solution_hydrogens geom
_atom_sites_solution_primary direct
_atom_sites_solution_secondary difmap
_audit_creation_method SHELXL-97
_cell_angle_alpha 90.00
_cell_angle_beta 95.627(3)
_cell_angle_gamma 90.00
_cell_formula_units_Z 8
_cell_length_a 29.8458(10)
_cell_length_b 12.5843(5)
_cell_length_c 14.1180(5)
_cell_measurement_reflns_used 6225
_cell_measurement_temperature 100(2)
_cell_measurement_theta_max 28.8640
_cell_measurement_theta_min 2.8872
_cell_volume 5277.0(3)
_computing_cell_refinement 'CrysAlis RED'
_computing_data_collection 'CrysAlis CCD'
_computing_data_reduction 'CrysAlis RED'
_computing_molecular_graphics
;
 DIAMOND (Brandenburg, 2006)
 MERCURY (Bruno et al. 2002)
;
_computing_publication_material 'WINGX (Farrugia, 1999)'
_computing_structure_refinement 'SHELXL-97 (Sheldrick, 1997)'
_computing_structure_solution 'SHELXL-97 (Sheldrick, 1997)'
_diffrn_ambient_temperature 100(2)
_diffrn_detector_area_resol_mean 10.4223
_diffrn_measured_fraction_theta_full 0.992
_diffrn_measured_fraction_theta_max 0.992
_diffrn_measurement_device_type 'SuperNova, Dual, Cu at zero, Atlas'
_diffrn_measurement_method '\w scans'
_diffrn_radiation_monochromator mirror
_diffrn_radiation_source 'SuperNova (Mo) X-ray Source'
_diffrn_radiation_type MoK\a
_diffrn_radiation_wavelength 0.71073
_diffrn_reflns_av_R_equivalents 0.0583
_diffrn_reflns_av_sigmaI/netI 0.0558
_diffrn_reflns_limit_h_max 30
_diffrn_reflns_limit_h_min -35
_diffrn_reflns_limit_k_max 14
_diffrn_reflns_limit_k_min -14
_diffrn_reflns_limit_l_max 14
_diffrn_reflns_limit_l_min -16
_diffrn_reflns_number 13298
_diffrn_reflns_theta_full 24.99
_diffrn_reflns_theta_max 24.99
_diffrn_reflns_theta_min 2.89
_exptl_absorpt_coefficient_mu 2.023
_exptl_absorpt_correction_T_max 1.00000
_exptl_absorpt_correction_T_min 0.36742
_exptl_absorpt_correction_type multi-scan
_exptl_absorpt_process_details 'empirical absorption correction (CrysAlis RED, Oxford Diffraction)'
_exptl_crystal_colour colorless
_exptl_crystal_density_diffrn 1.598
_exptl_crystal_description plate
_exptl_crystal_F_000 2488
_exptl_crystal_size_max 0.09
_exptl_crystal_size_mid 0.07
_exptl_crystal_size_min 0.03
_refine_diff_density_max 2.584
_refine_diff_density_min -1.142
_refine_diff_density_rms 0.195
_refine_ls_extinction_method none
_refine_ls_goodness_of_fit_ref 1.084
_refine_ls_hydrogen_treatment mixed
_refine_ls_matrix_type full
_refine_ls_number_parameters 337
_refine_ls_number_reflns 4619
_refine_ls_number_restraints 0
_refine_ls_restrained_S_all 1.084
_refine_ls_R_factor_all 0.0551
_refine_ls_R_factor_gt 0.0454
_refine_ls_shift/su_max 0.001
_refine_ls_shift/su_mean 0.000
_refine_ls_structure_factor_coef Fsqd
_refine_ls_weighting_details 'calc w=1/[\s^2^(Fo^2^)+(0.0936P)^2^+0.0000P] where P=(Fo^2^+2Fc^2^)/3'
_refine_ls_weighting_scheme calc
_refine_ls_wR_factor_gt 0.1292
_refine_ls_wR_factor_ref 0.1365
_reflns_number_gt 3911
_reflns_number_total 4619
_reflns_threshold_expression >2sigma(I)
_cod_data_source_file ic3005085_si_002_10.cif
_cod_data_source_block UCY-2-Im-atzH
_cod_original_sg_symbol_H-M 'C 2/c'
_cod_database_code 4329372

loop_
_symmetry_equiv_pos_as_xyz
'x, y, z'
'-x, y, -z+1/2'
'x+1/2, y+1/2, z'
'-x+1/2, y+1/2, -z+1/2'
'-x, -y, -z'
'x, -y, z-1/2'
'-x+1/2, -y+1/2, -z'
'x+1/2, -y+1/2, z-1/2'

loop_
_atom_site_label
_atom_site_type_symbol
_atom_site_fract_x
_atom_site_fract_y
_atom_site_fract_z
_atom_site_U_iso_or_equiv
_atom_site_adp_type
_atom_site_occupancy
_atom_site_symmetry_multiplicity
_atom_site_calc_flag
_atom_site_refinement_flags
Nd1 Nd 0.314202(8) -0.198675(19) 0.538731(17) 0.00971(15) Uani 1 1 d .
O1 O 0.38470(12) -0.1387(3) 0.4702(3) 0.0199(8) Uani 1 1 d .
O2 O 0.37642(14) -0.3123(3) 0.4835(3) 0.0196(9) Uani 1 1 d .
O3 O 0.22860(11) -0.1376(3) 0.4809(2) 0.0116(7) Uani 1 1 d .
O4 O 0.28518(12) -0.0280(3) 0.4668(2) 0.0162(8) Uani 1 1 d .
O5 O 0.26710(12) 0.1902(2) 0.1701(2) 0.0133(8) Uani 1 1 d .
O6 O 0.20196(12) 0.2746(3) 0.1347(2) 0.0146(8) Uani 1 1 d .
O7 O 0.35998(13) -0.2785(3) 0.6748(3) 0.0192(8) Uani 1 1 d .
O8 O 0.06464(17) 0.8981(4) 0.3482(5) 0.0677(18) Uani 1 1 d .
N1 N 0.09610(15) 0.1054(3) 0.3565(3) 0.0200(10) Uani 1 1 d .
N2 N 0.34562(15) -0.0399(3) 0.6410(3) 0.0169(10) Uani 1 1 d .
N3 N 0.34405(17) 0.0758(4) 0.7580(3) 0.0228(11) Uani 1 1 d .
N4 N 0.20139(19) 0.7264(4) 0.0332(4) 0.0336(13) Uani 1 1 d .
N5 N 0.1557(2) 0.7842(4) 0.1340(4) 0.0367(14) Uani 1 1 d .
N6 N 0.1926(3) 0.8487(6) 0.1321(5) 0.0628(19) Uani 1 1 d .
N7 N 0.13457(19) 0.6248(4) 0.0448(4) 0.0407(14) Uani 1 1 d .
C1 C 0.39926(19) -0.2319(4) 0.4626(4) 0.0179(12) Uani 1 1 d .
C2 C 0.44505(19) -0.2493(5) 0.4299(4) 0.0223(13) Uani 1 1 d .
C3 C 0.4584(2) -0.3497(5) 0.4062(5) 0.0333(15) Uani 1 1 d .
H3 H 0.4384 -0.4061 0.4076 0.040 Uiso 1 1 calc R
C4 C 0.5010(2) -0.3677(5) 0.3803(5) 0.0335(15) Uani 1 1 d .
H4 H 0.5092 -0.4359 0.3633 0.040 Uiso 1 1 calc R
C5 C 0.5320(2) -0.2855(5) 0.3793(4) 0.0250(13) Uani 1 1 d .
C6 C 0.5180(2) -0.1846(5) 0.4009(5) 0.0284(15) Uani 1 1 d .
H6 H 0.5379 -0.1282 0.3981 0.034 Uiso 1 1 calc R
C7 C 0.47515(19) -0.1646(5) 0.4267(4) 0.0250(13) Uani 1 1 d .
H7 H 0.4666 -0.0960 0.4416 0.030 Uiso 1 1 calc R
C8 C 0.0789(2) 0.1976(5) 0.3605(4) 0.0271(15) Uani 1 1 d .
C9 C 0.24437(17) -0.0528(4) 0.4485(3) 0.0143(11) Uani 1 1 d .
C10 C 0.21477(17) 0.0202(4) 0.3871(3) 0.0127(10) Uani 1 1 d .
C11 C 0.16890(17) 0.0257(4) 0.3968(3) 0.0145(11) Uani 1 1 d .
H11 H 0.1562 -0.0178 0.4403 0.017 Uiso 1 1 calc R
C12 C 0.14192(17) 0.0973(4) 0.3404(3) 0.0146(11) Uani 1 1 d .
C13 C 0.16102(17) 0.1548(4) 0.2699(3) 0.0131(11) Uani 1 1 d .
H13 H 0.1428 0.1985 0.2293 0.016 Uiso 1 1 calc R
C14 C 0.20618(17) 0.1481(4) 0.2594(3) 0.0121(11) Uani 1 1 d .
C15 C 0.23381(17) 0.0820(4) 0.3195(3) 0.0128(11) Uani 1 1 d .
H15 H 0.2646 0.0792 0.3145 0.015 Uiso 1 1 calc R
C16 C 0.22718(19) 0.2079(4) 0.1825(4) 0.0123(11) Uani 1 1 d .
C17 C 0.3200(2) 0.0257(4) 0.6850(4) 0.0207(12) Uani 1 1 d .
H17 H 0.2894 0.0360 0.6681 0.025 Uiso 1 1 calc R
C18 C 0.3873(2) 0.0403(4) 0.7599(4) 0.0256(14) Uani 1 1 d .
H18 H 0.4117 0.0603 0.8023 0.031 Uiso 1 1 calc R
C19 C 0.38747(19) -0.0306(5) 0.6871(4) 0.0237(13) Uani 1 1 d .
H19 H 0.4127 -0.0675 0.6713 0.028 Uiso 1 1 calc R
C20 C 0.2216(2) 0.8162(4) 0.0743(4) 0.0222(13) Uani 1 1 d .
H20 H 0.2491 0.8463 0.0636 0.027 Uiso 1 1 calc R
C21 C 0.1633(2) 0.7077(5) 0.0706(4) 0.0299(16) Uani 1 1 d .
H16 H 0.097(2) 0.258(6) 0.355(5) 0.036 Uiso 1 1 d .

loop_
_atom_site_aniso_label
_atom_site_aniso_U_11
_atom_site_aniso_U_22
_atom_site_aniso_U_33
_atom_site_aniso_U_23
_atom_site_aniso_U_13
_atom_site_aniso_U_12
Nd1 0.0041(2) 0.0108(2) 0.0144(2) -0.00016(9) 0.00206(13) 0.00028(9)
O1 0.011(2) 0.0188(19) 0.031(2) -0.0036(16) 0.0075(15) -0.0022(16)
O2 0.015(2) 0.018(2) 0.027(2) 0.0018(15) 0.0056(16) 0.0085(15)
O3 0.0069(18) 0.0097(16) 0.0185(17) 0.0027(14) 0.0022(13) 0.0013(14)
O4 0.007(2) 0.0148(18) 0.0263(19) 0.0031(15) -0.0008(15) 0.0005(14)
O5 0.003(2) 0.0199(19) 0.0171(19) 0.0035(13) 0.0035(15) 0.0004(13)
O6 0.011(2) 0.0142(17) 0.0191(18) 0.0043(15) 0.0013(15) 0.0043(15)
O7 0.013(2) 0.0222(19) 0.022(2) 0.0023(16) 0.0009(16) 0.0043(16)
O8 0.024(3) 0.033(3) 0.147(6) 0.020(3) 0.016(3) 0.009(2)
N1 0.010(3) 0.026(3) 0.024(2) 0.0062(19) 0.0046(18) 0.005(2)
N2 0.013(3) 0.017(2) 0.021(2) -0.0026(18) 0.0034(18) -0.0007(19)
N3 0.028(3) 0.019(2) 0.022(2) 0.0016(19) 0.006(2) -0.002(2)
N4 0.032(4) 0.040(3) 0.029(3) 0.008(2) 0.005(2) 0.012(3)
N5 0.033(4) 0.043(3) 0.036(3) -0.009(2) 0.014(3) -0.004(3)
N6 0.059(5) 0.072(5) 0.058(4) 0.015(4) 0.012(4) 0.000(4)
N7 0.032(4) 0.037(3) 0.053(4) -0.008(3) 0.002(3) 0.007(3)
C1 0.014(3) 0.022(3) 0.018(3) -0.003(2) 0.002(2) 0.003(2)
C2 0.015(3) 0.028(3) 0.023(3) 0.002(2) 0.002(2) 0.004(3)
C3 0.014(4) 0.033(3) 0.053(4) -0.012(3) 0.006(3) 0.004(3)
C4 0.012(3) 0.033(3) 0.056(4) -0.011(3) 0.010(3) 0.002(3)
C5 0.009(3) 0.035(3) 0.032(3) -0.001(3) 0.008(2) 0.005(2)
C6 0.012(4) 0.034(3) 0.039(4) 0.003(3) 0.004(3) 0.002(3)
C7 0.013(3) 0.024(3) 0.039(3) 0.006(3) 0.006(2) 0.007(3)
C8 0.019(4) 0.036(4) 0.026(3) 0.003(2) 0.005(3) -0.004(3)
C9 0.013(3) 0.016(3) 0.014(2) -0.003(2) -0.001(2) 0.001(2)
C10 0.010(3) 0.012(2) 0.016(2) 0.0021(19) 0.0009(19) -0.002(2)
C11 0.011(3) 0.016(2) 0.018(3) 0.000(2) 0.007(2) 0.000(2)
C12 0.009(3) 0.015(3) 0.021(3) -0.003(2) 0.006(2) -0.001(2)
C13 0.007(3) 0.014(3) 0.018(3) 0.000(2) 0.002(2) 0.006(2)
C14 0.012(3) 0.010(2) 0.015(2) -0.0054(19) 0.0048(19) -0.002(2)
C15 0.009(3) 0.015(2) 0.015(2) -0.0028(19) 0.0024(19) 0.003(2)
C16 0.013(3) 0.012(3) 0.012(2) -0.0056(18) 0.002(2) -0.004(2)
C17 0.018(3) 0.021(3) 0.023(3) -0.001(2) 0.004(2) -0.005(2)
C18 0.022(4) 0.022(3) 0.031(3) -0.005(2) -0.009(2) -0.002(2)
C19 0.005(3) 0.031(3) 0.036(3) 0.000(3) 0.005(2) 0.001(2)
C20 0.018(4) 0.029(3) 0.021(3) 0.006(2) 0.010(2) 0.005(2)
C21 0.027(4) 0.036(4) 0.028(3) 0.009(3) 0.007(3) 0.013(3)

loop_
_atom_type_symbol
_atom_type_description
_atom_type_scat_dispersion_real
_atom_type_scat_dispersion_imag
_atom_type_scat_source
C C 0.0033 0.0016 'International Tables Vol C Tables 4.2.6.8 and 6.1.1.4'
H H 0.0000 0.0000 'International Tables Vol C Tables 4.2.6.8 and 6.1.1.4'
N N 0.0061 0.0033 'International Tables Vol C Tables 4.2.6.8 and 6.1.1.4'
O O 0.0106 0.0060 'International Tables Vol C Tables 4.2.6.8 and 6.1.1.4'
Nd Nd -0.1943 3.0179 'International Tables Vol C Tables 4.2.6.8 and 6.1.1.4'

loop_
_geom_angle_atom_site_label_1
_geom_angle_atom_site_label_2
_geom_angle_atom_site_label_3
_geom_angle
_geom_angle_site_symmetry_1
_geom_angle_site_symmetry_3
O3 Nd1 O5 77.73(11) 7_546 6_556
O3 Nd1 O7 89.34(11) 7_546 .
O5 Nd1 O7 75.00(12) 6_556 .
O3 Nd1 O6 73.85(11) 7_546 4_545
O5 Nd1 O6 133.54(12) 6_556 4_545
O7 Nd1 O6 139.25(12) . 4_545
O3 Nd1 O4 121.80(11) 7_546 .
O5 Nd1 O4 93.95(12) 6_556 .
O7 Nd1 O4 144.44(11) . .
O6 Nd1 O4 71.80(11) 4_545 .
O3 Nd1 O1 131.41(11) 7_546 .
O5 Nd1 O1 147.79(11) 6_556 .
O7 Nd1 O1 90.08(13) . .
O6 Nd1 O1 75.47(12) 4_545 .
O4 Nd1 O1 81.68(12) . .
O3 Nd1 O2 83.03(12) 7_546 .
O5 Nd1 O2 139.08(11) 6_556 .
O7 Nd1 O2 68.97(13) . .
O6 Nd1 O2 72.27(12) 4_545 .
O4 Nd1 O2 126.74(12) . .
O1 Nd1 O2 51.95(11) . .
O3 Nd1 N2 151.37(12) 7_546 .
O5 Nd1 N2 75.27(13) 6_556 .
O7 Nd1 N2 74.69(12) . .
O6 Nd1 N2 133.09(13) 4_545 .
O4 Nd1 N2 69.80(13) . .
O1 Nd1 N2 73.28(13) . .
O2 Nd1 N2 111.86(14) . .
O3 Nd1 O3 74.72(11) 7_546 .
O5 Nd1 O3 67.71(11) 6_556 .
O7 Nd1 O3 141.67(12) . .
O6 Nd1 O3 69.77(11) 4_545 .
O4 Nd1 O3 49.85(10) . .
O1 Nd1 O3 126.65(11) . .
O2 Nd1 O3 139.95(11) . .
N2 Nd1 O3 103.19(12) . .
O3 Nd1 C1 107.90(14) 7_546 .
O5 Nd1 C1 152.25(13) 6_556 .
O7 Nd1 C1 77.88(14) . .
O6 Nd1 C1 72.80(13) 4_545 .
O4 Nd1 C1 104.86(14) . .
O1 Nd1 C1 25.84(14) . .
O2 Nd1 C1 26.13(14) . .
N2 Nd1 C1 92.07(15) . .
O3 Nd1 C1 139.97(12) . .
O3 Nd1 C9 97.85(12) 7_546 .
O5 Nd1 C9 82.33(13) 6_556 .
O7 Nd1 C9 154.18(13) . .
O6 Nd1 C9 66.33(12) 4_545 .
O4 Nd1 C9 24.75(12) . .
O1 Nd1 C9 103.17(13) . .
O2 Nd1 C9 136.38(13) . .
N2 Nd1 C9 87.86(13) . .
O3 Nd1 C9 25.32(12) . .
C1 Nd1 C9 122.44(15) . .
O3 Nd1 Nd1 39.83(7) 7_546 7_546
O5 Nd1 Nd1 67.80(8) 6_556 7_546
O7 Nd1 Nd1 120.93(9) . 7_546
O6 Nd1 Nd1 66.76(9) 4_545 7_546
O4 Nd1 Nd1 83.36(8) . 7_546
O1 Nd1 Nd1 142.06(8) . 7_546
O2 Nd1 Nd1 115.87(9) . 7_546
N2 Nd1 Nd1 132.23(10) . 7_546
O3 Nd1 Nd1 34.90(7) . 7_546
C1 Nd1 Nd1 133.68(10) . 7_546
C9 Nd1 Nd1 58.72(10) . 7_546
C1 O1 Nd1 93.6(3) . .
C1 O2 Nd1 92.8(3) . .
C9 O3 Nd1 152.0(3) . 7_546
C9 O3 Nd1 88.6(3) . .
Nd1 O3 Nd1 105.28(11) 7_546 .
C9 O4 Nd1 99.2(3) . .
C16 O5 Nd1 137.1(3) . 6
C16 O6 Nd1 131.4(3) . 4
C8 N1 C12 118.3(5) . .
C17 N2 C19 105.6(4) . .
C17 N2 Nd1 123.4(4) . .
C19 N2 Nd1 126.9(4) . .
C17 N3 C18 107.1(5) . .
C21 N4 C20 109.6(5) . .
C21 N5 N6 102.9(6) . .
C20 N6 N5 114.1(7) . .
O1 C1 O2 121.6(5) . .
O1 C1 C2 119.6(5) . .
O2 C1 C2 118.7(5) . .
O1 C1 Nd1 60.6(3) . .
O2 C1 Nd1 61.1(3) . .
C2 C1 Nd1 176.0(4) . .
C3 C2 C7 119.3(6) . .
C3 C2 C1 120.2(6) . .
C7 C2 C1 120.4(5) . .
C4 C3 C2 121.0(6) . .
C4 C3 H3 119.5 . .
C2 C3 H3 119.5 . .
C3 C4 C5 120.9(6) . .
C3 C4 H4 119.6 . .
C5 C4 H4 119.6 . .
C6 C5 C4 117.8(6) . .
C6 C5 C8 119.3(6) . 3_545
C4 C5 C8 122.9(5) . 3_545
C5 C6 C7 122.2(6) . .
C5 C6 H6 118.9 . .
C7 C6 H6 118.9 . .
C6 C7 C2 118.8(6) . .
C6 C7 H7 120.6 . .
C2 C7 H7 120.6 . .
N1 C8 C5 122.5(6) . 3_455
N1 C8 H16 120(4) . .
C5 C8 H16 117(4) 3_455 .
O4 C9 O3 121.3(4) . .
O4 C9 C10 118.2(4) . .
O3 C9 C10 120.5(4) . .
O4 C9 Nd1 56.0(2) . .
O3 C9 Nd1 66.1(2) . .
C10 C9 Nd1 168.8(4) . .
C11 C10 C15 120.7(4) . .
C11 C10 C9 120.4(4) . .
C15 C10 C9 118.9(5) . .
C10 C11 C12 119.4(5) . .
C10 C11 H11 120.3 . .
C12 C11 H11 120.3 . .
C13 C12 C11 119.1(5) . .
C13 C12 N1 123.1(4) . .
C11 C12 N1 117.7(4) . .
C14 C13 C12 121.2(5) . .
C14 C13 H13 119.4 . .
C12 C13 H13 119.4 . .
C13 C14 C15 119.9(5) . .
C13 C14 C16 121.9(4) . .
C15 C14 C16 118.2(5) . .
C10 C15 C14 119.4(5) . .
C10 C15 H15 120.3 . .
C14 C15 H15 120.3 . .
O5 C16 O6 124.6(5) . .
O5 C16 C14 119.0(4) . .
O6 C16 C14 116.4(5) . .
N2 C17 N3 111.1(5) . .
N2 C17 H17 124.4 . .
N3 C17 H17 124.4 . .
C19 C18 N3 105.8(5) . .
C19 C18 H18 127.1 . .
N3 C18 H18 127.1 . .
N2 C19 C18 110.4(5) . .
N2 C19 H19 124.8 . .
C18 C19 H19 124.8 . .
N6 C20 N4 103.3(6) . .
N6 C20 H20 128.4 . .
N4 C20 H20 128.4 . .
N4 C21 N5 110.2(6) . .
N4 C21 N7 124.6(6) . .
N5 C21 N7 125.2(7) . .

loop_
_geom_bond_atom_site_label_1
_geom_bond_atom_site_label_2
_geom_bond_distance
_geom_bond_site_symmetry_2
Nd1 O3 2.426(3) 7_546
Nd1 O5 2.437(4) 6_556
Nd1 O7 2.460(3) .
Nd1 O6 2.471(3) 4_545
Nd1 O4 2.495(3) .
Nd1 O1 2.516(4) .
Nd1 O2 2.527(4) .
Nd1 N2 2.587(4) .
Nd1 O3 2.716(3) .
Nd1 C1 2.883(6) .
Nd1 C9 2.969(5) .
Nd1 Nd1 4.0902(5) 7_546
O1 C1 1.259(7) .
O2 C1 1.271(7) .
O3 C9 1.270(6) .
O3 Nd1 2.426(3) 7_546
O4 C9 1.259(6) .
O5 C16 1.241(7) .
O5 Nd1 2.437(4) 6
O6 C16 1.276(6) .
O6 Nd1 2.471(3) 4
N1 C8 1.273(7) .
N1 C12 1.412(7) .
N2 C17 1.322(7) .
N2 C19 1.356(7) .
N3 C17 1.352(7) .
N3 C18 1.365(8) .
N4 C21 1.321(9) .
N4 C20 1.382(8) .
N5 C21 1.349(8) .
N5 N6 1.371(9) .
N6 C20 1.311(10) .
N7 C21 1.377(8) .
C1 C2 1.501(9) .
C2 C3 1.376(9) .
C2 C7 1.398(9) .
C3 C4 1.374(9) .
C3 H3 0.9300 .
C4 C5 1.388(9) .
C4 H4 0.9300 .
C5 C6 1.381(8) .
C5 C8 1.465(9) 3_545
C6 C7 1.385(9) .
C6 H6 0.9300 .
C7 H7 0.9300 .
C8 C5 1.465(9) 3_455
C8 H16 0.93(7) .
C9 C10 1.492(7) .
C10 C11 1.391(7) .
C10 C15 1.394(7) .
C11 C12 1.403(7) .
C11 H11 0.9300 .
C12 C13 1.396(7) .
C13 C14 1.373(7) .
C13 H13 0.9300 .
C14 C15 1.398(7) .
C14 C16 1.507(7) .
C15 H15 0.9300 .
C17 H17 0.9300 .
C18 C19 1.361(8) .
C18 H18 0.9300 .
C19 H19 0.9300 .
C20 H20 0.9300 .
